data_8103179
loop_
_publ_author_name
'Kwang Ha'

_publ_section_title
;
 Crystal structure of tris(2,2'-bipyrimidine-?2N,N')manganese(II)
 bis(triiodide) --- nitromethane (1:1), [Mn(C8H6N4)3][I3]2 &#x00B7; CH3NO2
;
_journal_issue 3
_journal_name_full 'Zeitschrift f\"ur Kristallographie - New Crystal Structures'
_journal_page_first 365
_journal_volume 226
_journal_year 2011
_chemical_formula_moiety 'C24 H18 Mn N12, 2(I3), C H3 N O2'
_chemical_formula_sum 'C25 H21 I6 Mn N13 O2'
_chemical_formula_weight 1351.89
_chemical_name_systematic
; 
Tris(2,2'-bipyrimidine-\k^2^N,N')manganese(II) bis(triiodide) - 
nitromethane (1:1)
;
_space_group_IT_number 2
_symmetry_cell_setting triclinic
_symmetry_space_group_name_Hall '-P 1'
_symmetry_space_group_name_H-M 'P -1'
_atom_sites_solution_hydrogens geom
_atom_sites_solution_primary direct
_atom_sites_solution_secondary difmap
_audit_creation_method SHELXL-97
_cell_angle_alpha 60.163(2)
_cell_angle_beta 84.072(2)
_cell_angle_gamma 85.667(2)
_cell_formula_units_Z 2
_cell_length_a 11.2462(11)
_cell_length_b 14.0159(14)
_cell_length_c 14.0417(14)
_cell_measurement_reflns_used 3416
_cell_measurement_temperature 200(2)
_cell_measurement_theta_max 25.82
_cell_measurement_theta_min 2.35
_cell_volume 1908.9(3)
_computing_cell_refinement 'SAINT (Bruker, 2000)'
_computing_data_collection 'SMART (Bruker, 2000)'
_computing_data_reduction 'SAINT (Bruker, 2000)'
_computing_molecular_graphics 'ORTEP-III (Farrugia, 1997)'
_computing_publication_material SHELXL97
_computing_structure_refinement 'SHELXL-97 (Sheldrick, 1997)'
_computing_structure_solution 'SHELXS-97 (Sheldrick, 1997)'
_diffrn_ambient_temperature 200(2)
_diffrn_measured_fraction_theta_full 0.982
_diffrn_measured_fraction_theta_max 0.982
_diffrn_measurement_device_type 'Bruker SMART 1000 CCD'
_diffrn_measurement_method '\f and \w scans'
_diffrn_radiation_monochromator graphite
_diffrn_radiation_source 'fine-focus sealed tube'
_diffrn_radiation_type MoK\a
_diffrn_radiation_wavelength 0.71073
_diffrn_reflns_av_R_equivalents 0.0420
_diffrn_reflns_av_sigmaI/netI 0.0905
_diffrn_reflns_limit_h_max 11
_diffrn_reflns_limit_h_min -13
_diffrn_reflns_limit_k_max 12
_diffrn_reflns_limit_k_min -17
_diffrn_reflns_limit_l_max 17
_diffrn_reflns_limit_l_min -17
_diffrn_reflns_number 11742
_diffrn_reflns_theta_full 26.01
_diffrn_reflns_theta_max 26.01
_diffrn_reflns_theta_min 1.69
_diffrn_standards_decay_% 0
_diffrn_standards_interval_count 0
_diffrn_standards_interval_time 0
_diffrn_standards_number 0
_exptl_absorpt_coefficient_mu 5.241
_exptl_absorpt_correction_T_max 1.000
_exptl_absorpt_correction_T_min 0.635
_exptl_absorpt_correction_type multi-scan
_exptl_absorpt_process_details SADABS
_exptl_crystal_colour redbrown
_exptl_crystal_density_diffrn 2.352
_exptl_crystal_density_method 'not measured'
_exptl_crystal_description block
_exptl_crystal_F_000 1242
_exptl_crystal_size_max 0.22
_exptl_crystal_size_mid 0.12
_exptl_crystal_size_min 0.11
_refine_diff_density_max 1.401
_refine_diff_density_min -1.138
_refine_diff_density_rms 0.234
_refine_ls_extinction_method none
_refine_ls_goodness_of_fit_ref 1.030
_refine_ls_hydrogen_treatment constr
_refine_ls_matrix_type full
_refine_ls_number_parameters 425
_refine_ls_number_reflns 7374
_refine_ls_number_restraints 0
_refine_ls_restrained_S_all 1.030
_refine_ls_R_factor_all 0.1168
_refine_ls_R_factor_gt 0.0667
_refine_ls_shift/su_max 0.000
_refine_ls_shift/su_mean 0.000
_refine_ls_structure_factor_coef Fsqd
_refine_ls_weighting_details 'calc w=1/[\s^2^(Fo^2^)+(0.0596P)^2^+15.3610P] where P=(Fo^2^+2Fc^2^)/3'
_refine_ls_weighting_scheme calc
_refine_ls_wR_factor_gt 0.1382
_refine_ls_wR_factor_ref 0.1675
_reflns_number_gt 4644
_reflns_number_total 7374
_reflns_threshold_expression >2sigma(I)
_cod_data_source_file 1267-3458.cff
_cod_data_source_block mn(bpym)3
_cod_depositor_comments
;
The following automatic conversions were performed:

'_symmetry_cell_setting' value 'Triclinic' changed to 'triclinic'
according to /home/saulius/struct/CIF-dictionaries/cif_core.dic
dictionary named 'cif_core.dic' version 2.4.1 from
2010-06-29.

'_exptl_absorpt_correction_type' value 'Multi-scan'
changed to 'multi-scan' according to
/home/saulius/struct/CIF-dictionaries/cif_core.dic dictionary named
'cif_core.dic' version 2.4.1 from 2010-06-29.

Automatic conversion script
Id: cif_fix_values 1715 2011-07-08 13:25:40Z adriana 
;
_cod_original_sg_symbol_H-M P-1
_cod_database_code 8103179

loop_
_symmetry_equiv_pos_as_xyz
'x, y, z'
'-x, -y, -z'

loop_
_atom_site_label
_atom_site_type_symbol
_atom_site_fract_x
_atom_site_fract_y
_atom_site_fract_z
_atom_site_U_iso_or_equiv
_atom_site_adp_type
_atom_site_occupancy
_atom_site_symmetry_multiplicity
_atom_site_calc_flag
_atom_site_refinement_flags
Mn1 Mn 0.59265(17) 0.16959(15) 0.65384(14) 0.0267(4) Uani 1 1 d .
N1 N 0.5007(9) 0.2943(8) 0.5050(8) 0.026(2) Uani 1 1 d .
N2 N 0.5023(10) 0.4806(9) 0.3589(8) 0.037(3) Uani 1 1 d .
N3 N 0.6899(10) 0.5151(9) 0.4473(9) 0.037(3) Uani 1 1 d .
N4 N 0.6970(9) 0.3230(8) 0.5770(7) 0.026(2) Uani 1 1 d .
N5 N 0.4988(8) 0.1977(8) 0.7866(7) 0.024(2) Uani 1 1 d .
N6 N 0.5039(10) 0.1568(10) 0.9721(9) 0.043(3) Uani 1 1 d .
N7 N 0.7058(10) 0.0287(10) 0.9898(8) 0.040(3) Uani 1 1 d .
N8 N 0.7055(9) 0.0844(8) 0.8013(8) 0.026(2) Uani 1 1 d .
N9 N 0.4985(9) 0.0162(8) 0.6958(8) 0.029(2) Uani 1 1 d .
N10 N 0.4962(11) -0.1259(9) 0.6501(9) 0.043(3) Uani 1 1 d .
N11 N 0.7039(11) -0.0514(11) 0.5208(10) 0.049(3) Uani 1 1 d .
N12 N 0.6992(9) 0.0928(9) 0.5641(8) 0.029(2) Uani 1 1 d .
C1 C 0.4095(11) 0.2751(12) 0.4598(10) 0.033(3) Uani 1 1 d .
H1 H 0.3768 0.2039 0.4949 0.039 Uiso 1 1 calc R
C2 C 0.3655(13) 0.3551(14) 0.3667(12) 0.048(4) Uani 1 1 d .
H2 H 0.3046 0.3406 0.3339 0.058 Uiso 1 1 calc R
C3 C 0.4114(13) 0.4601(14) 0.3193(12) 0.048(4) Uani 1 1 d .
H3 H 0.3765 0.5187 0.2569 0.057 Uiso 1 1 calc R
C4 C 0.5431(11) 0.3973(11) 0.4495(10) 0.030(3) Uani 1 1 d .
C5 C 0.6485(11) 0.4138(10) 0.4924(9) 0.025(3) Uani 1 1 d .
C6 C 0.7878(12) 0.5240(12) 0.4868(11) 0.041(4) Uani 1 1 d .
H6 H 0.8197 0.5952 0.4555 0.049 Uiso 1 1 calc R
C7 C 0.8453(13) 0.4405(12) 0.5673(11) 0.044(4) Uani 1 1 d .
H7 H 0.9152 0.4517 0.5927 0.053 Uiso 1 1 calc R
C8 C 0.7998(12) 0.3398(11) 0.6108(11) 0.037(3) Uani 1 1 d .
H8 H 0.8402 0.2784 0.6666 0.045 Uiso 1 1 calc R
C9 C 0.4046(12) 0.2616(11) 0.7773(11) 0.036(3) Uani 1 1 d .
H9 H 0.3704 0.2998 0.7083 0.043 Uiso 1 1 calc R
C10 C 0.3519(13) 0.2765(12) 0.8634(12) 0.045(4) Uani 1 1 d .
H10 H 0.2823 0.3216 0.8567 0.054 Uiso 1 1 calc R
C11 C 0.4094(14) 0.2202(14) 0.9589(12) 0.052(4) Uani 1 1 d .
H11 H 0.3776 0.2282 1.0199 0.063 Uiso 1 1 calc R
C12 C 0.5452(11) 0.1481(11) 0.8861(10) 0.032(3) Uani 1 1 d .
C13 C 0.6593(12) 0.0827(10) 0.8938(9) 0.029(3) Uani 1 1 d .
C14 C 0.8134(13) -0.0215(13) 0.9924(10) 0.045(4) Uani 1 1 d .
H14 H 0.8528 -0.0559 1.0588 0.054 Uiso 1 1 calc R
C15 C 0.8679(12) -0.0242(12) 0.9005(10) 0.042(4) Uani 1 1 d .
H15 H 0.9413 -0.0635 0.9031 0.050 Uiso 1 1 calc R
C16 C 0.8103(11) 0.0326(11) 0.8065(10) 0.034(3) Uani 1 1 d .
H16 H 0.8470 0.0352 0.7412 0.041 Uiso 1 1 calc R
C17 C 0.4041(11) -0.0254(13) 0.7648(11) 0.041(4) Uani 1 1 d .
H17 H 0.3698 0.0106 0.8037 0.049 Uiso 1 1 calc R
C18 C 0.3534(14) -0.1200(14) 0.7823(13) 0.056(4) Uani 1 1 d .
H18 H 0.2890 -0.1523 0.8366 0.067 Uiso 1 1 calc R
C19 C 0.3964(13) -0.1649(13) 0.7217(13) 0.047(4) Uani 1 1 d .
H19 H 0.3572 -0.2257 0.7281 0.057 Uiso 1 1 calc R
C20 C 0.5432(11) -0.0378(10) 0.6432(10) 0.029(3) Uani 1 1 d .
C21 C 0.6548(11) 0.0034(10) 0.5707(9) 0.025(3) Uani 1 1 d .
C22 C 0.8097(13) -0.0113(14) 0.4622(13) 0.050(4) Uani 1 1 d .
H22 H 0.8510 -0.0502 0.4288 0.060 Uiso 1 1 calc R
C23 C 0.8592(14) 0.0772(14) 0.4481(13) 0.053(4) Uani 1 1 d .
H23 H 0.9312 0.1043 0.4030 0.064 Uiso 1 1 calc R
C24 C 0.8005(12) 0.1292(12) 0.5029(11) 0.038(3) Uani 1 1 d .
H24 H 0.8342 0.1927 0.4961 0.045 Uiso 1 1 calc R
I1 I 1.01902(9) 0.35789(9) 0.36388(8) 0.0465(3) Uani 1 1 d .
I2 I 0.81764(8) 0.42196(8) 0.22398(7) 0.0391(2) Uani 1 1 d .
I3 I 0.62031(9) 0.47897(9) 0.08435(8) 0.0514(3) Uani 1 1 d .
I4 I -0.12063(9) 0.83083(8) 0.29656(7) 0.0424(3) Uani 1 1 d .
I5 I 0.02308(9) 0.73040(8) 0.15853(7) 0.0448(3) Uani 1 1 d .
I6 I 0.17863(10) 0.63867(9) 0.05504(8) 0.0557(3) Uani 1 1 d .
O1 O 0.2562(15) 0.1891(13) 0.2043(11) 0.092(5) Uani 1 1 d .
O2 O 0.0735(14) 0.1460(12) 0.2535(12) 0.108(6) Uani 1 1 d .
N13 N 0.1516(17) 0.2090(13) 0.1966(11) 0.067(5) Uani 1 1 d .
C25 C 0.1192(17) 0.3173(16) 0.1102(13) 0.072(6) Uani 1 1 d .
H25A H 0.1369 0.3724 0.1299 0.109 Uiso 1 1 calc R
H25B H 0.0335 0.3209 0.1007 0.109 Uiso 1 1 calc R
H25C H 0.1651 0.3322 0.0412 0.109 Uiso 1 1 calc R

loop_
_atom_site_aniso_label
_atom_site_aniso_U_11
_atom_site_aniso_U_22
_atom_site_aniso_U_33
_atom_site_aniso_U_23
_atom_site_aniso_U_13
_atom_site_aniso_U_12
Mn1 0.0367(11) 0.0251(10) 0.0191(9) -0.0116(8) -0.0018(8) -0.0013(9)
N1 0.036(6) 0.021(6) 0.026(5) -0.015(5) -0.003(5) 0.000(5)
N2 0.037(6) 0.039(7) 0.031(6) -0.013(5) -0.017(5) 0.002(5)
N3 0.051(7) 0.027(6) 0.035(6) -0.016(5) -0.006(5) -0.005(5)
N4 0.032(6) 0.028(6) 0.018(5) -0.010(4) -0.004(4) -0.001(5)
N5 0.026(5) 0.024(6) 0.018(5) -0.009(4) -0.003(4) 0.006(4)
N6 0.049(7) 0.058(8) 0.028(6) -0.027(6) -0.007(5) 0.021(6)
N7 0.054(8) 0.040(7) 0.025(6) -0.018(5) 0.005(5) 0.007(6)
N8 0.036(6) 0.030(6) 0.021(5) -0.018(5) 0.000(4) -0.002(5)
N9 0.040(6) 0.024(6) 0.020(5) -0.009(5) -0.001(5) -0.004(5)
N10 0.061(8) 0.031(7) 0.043(7) -0.023(6) -0.005(6) -0.003(6)
N11 0.051(8) 0.064(9) 0.051(8) -0.044(7) 0.009(6) -0.011(7)
N12 0.032(6) 0.036(6) 0.025(5) -0.020(5) 0.005(5) -0.005(5)
C1 0.030(7) 0.050(9) 0.037(7) -0.033(7) -0.006(6) -0.004(6)
C2 0.044(9) 0.071(12) 0.052(9) -0.045(9) -0.016(7) 0.002(8)
C3 0.053(10) 0.057(11) 0.036(8) -0.026(8) -0.010(7) 0.012(8)
C4 0.036(7) 0.034(8) 0.022(6) -0.014(6) -0.002(5) 0.000(6)
C5 0.040(7) 0.021(7) 0.018(6) -0.012(5) 0.000(5) -0.002(6)
C6 0.043(9) 0.034(8) 0.043(8) -0.015(7) 0.005(7) -0.027(7)
C7 0.049(9) 0.048(10) 0.034(8) -0.017(7) -0.015(7) -0.007(8)
C8 0.049(9) 0.028(8) 0.033(7) -0.012(6) -0.019(6) 0.001(7)
C9 0.049(9) 0.026(7) 0.036(7) -0.018(6) -0.010(6) 0.008(6)
C10 0.040(8) 0.044(9) 0.049(9) -0.025(8) 0.006(7) 0.007(7)
C11 0.069(11) 0.065(11) 0.040(9) -0.041(9) -0.003(8) 0.011(9)
C12 0.036(7) 0.039(8) 0.024(6) -0.018(6) -0.006(5) 0.002(6)
C13 0.047(8) 0.021(7) 0.014(6) -0.004(5) -0.008(5) 0.010(6)
C14 0.052(9) 0.055(10) 0.021(7) -0.015(7) -0.019(6) 0.026(8)
C15 0.039(8) 0.046(9) 0.033(7) -0.017(7) -0.005(6) 0.021(7)
C16 0.036(8) 0.037(8) 0.028(7) -0.017(6) -0.002(6) 0.009(6)
C17 0.030(8) 0.068(11) 0.034(8) -0.034(8) 0.002(6) 0.000(7)
C18 0.047(10) 0.059(11) 0.049(10) -0.016(9) 0.008(8) -0.023(8)
C19 0.043(9) 0.041(9) 0.060(10) -0.025(8) 0.008(8) -0.019(7)
C20 0.036(7) 0.020(7) 0.033(7) -0.014(6) -0.010(6) -0.002(6)
C21 0.033(7) 0.022(7) 0.016(6) -0.007(5) 0.001(5) 0.002(5)
C22 0.047(9) 0.068(12) 0.057(10) -0.048(9) 0.007(8) -0.008(8)
C23 0.057(10) 0.064(11) 0.053(10) -0.042(9) 0.018(8) -0.004(9)
C24 0.038(8) 0.037(8) 0.036(7) -0.016(7) 0.008(6) -0.013(7)
I1 0.0476(6) 0.0513(6) 0.0432(5) -0.0234(5) -0.0058(4) -0.0125(5)
I2 0.0445(5) 0.0397(5) 0.0355(5) -0.0207(4) -0.0002(4) -0.0027(4)
I3 0.0526(6) 0.0588(7) 0.0472(6) -0.0288(5) -0.0124(5) 0.0062(5)
I4 0.0621(6) 0.0373(5) 0.0278(5) -0.0164(4) -0.0020(4) -0.0002(5)
I5 0.0617(7) 0.0368(5) 0.0334(5) -0.0135(4) -0.0175(4) 0.0038(5)
I6 0.0739(8) 0.0504(7) 0.0401(6) -0.0208(5) -0.0034(5) 0.0018(6)
O1 0.107(12) 0.094(12) 0.071(9) -0.037(9) -0.024(9) 0.016(10)
O2 0.143(14) 0.072(10) 0.104(11) -0.053(9) 0.097(11) -0.039(9)
N13 0.092(12) 0.058(10) 0.035(8) -0.018(7) 0.028(8) 0.014(10)
C25 0.093(14) 0.076(14) 0.048(10) -0.035(10) 0.013(10) 0.009(11)

loop_
_atom_type_symbol
_atom_type_description
_atom_type_scat_dispersion_real
_atom_type_scat_dispersion_imag
_atom_type_scat_source
C C 0.0033 0.0016 'International Tables Vol C Tables 4.2.6.8 and 6.1.1.4'
H H 0.0000 0.0000 'International Tables Vol C Tables 4.2.6.8 and 6.1.1.4'
I I -0.4742 1.8119 'International Tables Vol C Tables 4.2.6.8 and 6.1.1.4'
Mn Mn 0.3368 0.7283 'International Tables Vol C Tables 4.2.6.8 and 6.1.1.4'
N N 0.0061 0.0033 'International Tables Vol C Tables 4.2.6.8 and 6.1.1.4'
O O 0.0106 0.0060 'International Tables Vol C Tables 4.2.6.8 and 6.1.1.4'

loop_
_geom_angle_atom_site_label_1
_geom_angle_atom_site_label_2
_geom_angle_atom_site_label_3
_geom_angle
N4 Mn1 N5 94.8(4)
N4 Mn1 N12 95.8(4)
N5 Mn1 N12 162.9(4)
N4 Mn1 N1 72.9(3)
N5 Mn1 N1 102.1(3)
N12 Mn1 N1 93.9(4)
N4 Mn1 N9 167.4(4)
N5 Mn1 N9 97.3(4)
N12 Mn1 N9 73.4(4)
N1 Mn1 N9 100.9(4)
N4 Mn1 N8 92.8(4)
N5 Mn1 N8 72.9(3)
N12 Mn1 N8 93.2(4)
N1 Mn1 N8 164.6(4)
N9 Mn1 N8 94.3(4)
C4 N1 C1 115.8(11)
C4 N1 Mn1 117.7(8)
C1 N1 Mn1 126.3(9)
C4 N2 C3 116.4(13)
C6 N3 C5 115.8(12)
C5 N4 C8 115.4(11)
C5 N4 Mn1 116.7(8)
C8 N4 Mn1 127.6(8)
C9 N5 C12 115.4(10)
C9 N5 Mn1 126.5(8)
C12 N5 Mn1 118.1(8)
C11 N6 C12 115.6(12)
C13 N7 C14 116.9(10)
C16 N8 C13 116.5(10)
C16 N8 Mn1 126.8(8)
C13 N8 Mn1 116.7(8)
C17 N9 C20 116.6(11)
C17 N9 Mn1 127.3(9)
C20 N9 Mn1 116.0(8)
C20 N10 C19 115.2(12)
C21 N11 C22 114.2(12)
C24 N12 C21 116.9(10)
C24 N12 Mn1 125.9(9)
C21 N12 Mn1 117.2(8)
C2 C1 N1 121.1(14)
C2 C1 H1 119.5
N1 C1 H1 119.5
C1 C2 C3 118.4(14)
C1 C2 H2 120.8
C3 C2 H2 120.8
N2 C3 C2 121.9(14)
N2 C3 H3 119.1
C2 C3 H3 119.1
N2 C4 N1 126.2(12)
N2 C4 C5 118.5(12)
N1 C4 C5 115.2(11)
N3 C5 N4 124.5(12)
N3 C5 C4 118.7(11)
N4 C5 C4 116.8(11)
N3 C6 C7 125.1(13)
N3 C6 H6 117.5
C7 C6 H6 117.5
C6 C7 C8 117.0(13)
C6 C7 H7 121.5
C8 C7 H7 121.5
C7 C8 N4 122.0(12)
C7 C8 H8 119.0
N4 C8 H8 119.0
N5 C9 C10 123.3(12)
N5 C9 H9 118.4
C10 C9 H9 118.4
C11 C10 C9 114.1(13)
C11 C10 H10 122.9
C9 C10 H10 122.9
N6 C11 C10 125.1(13)
N6 C11 H11 117.5
C10 C11 H11 117.5
N6 C12 N5 126.5(12)
N6 C12 C13 118.0(11)
N5 C12 C13 115.4(10)
N7 C13 N8 125.4(12)
N7 C13 C12 118.1(10)
N8 C13 C12 116.6(10)
N7 C14 C15 121.5(11)
N7 C14 H14 119.2
C15 C14 H14 119.2
C16 C15 C14 116.1(12)
C16 C15 H15 121.9
C14 C15 H15 121.9
N8 C16 C15 123.3(12)
N8 C16 H16 118.3
C15 C16 H16 118.3
N9 C17 C18 121.7(13)
N9 C17 H17 119.1
C18 C17 H17 119.1
C19 C18 C17 118.6(14)
C19 C18 H18 120.7
C17 C18 H18 120.7
C18 C19 N10 121.8(14)
C18 C19 H19 119.1
N10 C19 H19 119.1
N10 C20 N9 125.7(12)
N10 C20 C21 116.8(11)
N9 C20 C21 117.5(11)
N11 C21 N12 125.6(11)
N11 C21 C20 118.8(11)
N12 C21 C20 115.6(10)
C23 C22 N11 124.9(14)
C23 C22 H22 117.5
N11 C22 H22 117.5
C22 C23 C24 116.4(14)
C22 C23 H23 121.8
C24 C23 H23 121.8
N12 C24 C23 121.8(13)
N12 C24 H24 119.1
C23 C24 H24 119.1
I3 I2 I1 178.04(5)
I6 I5 I4 171.40(5)
O1 N13 O2 125.3(18)
O1 N13 C25 115.6(17)
O2 N13 C25 119.1(18)
N13 C25 H25A 109.5
N13 C25 H25B 109.5
H25A C25 H25B 109.5
N13 C25 H25C 109.5
H25A C25 H25C 109.5
H25B C25 H25C 109.5

loop_
_geom_bond_atom_site_label_1
_geom_bond_atom_site_label_2
_geom_bond_distance
Mn1 N4 2.231(10)
Mn1 N5 2.238(9)
Mn1 N12 2.243(10)
Mn1 N1 2.243(10)
Mn1 N9 2.246(10)
Mn1 N8 2.275(10)
N1 C4 1.352(16)
N1 C1 1.369(15)
N2 C4 1.324(16)
N2 C3 1.325(18)
N3 C6 1.323(17)
N3 C5 1.334(16)
N4 C5 1.362(15)
N4 C8 1.372(16)
N5 C9 1.308(15)
N5 C12 1.354(14)
N6 C11 1.299(18)
N6 C12 1.308(15)
N7 C13 1.317(15)
N7 C14 1.348(16)
N8 C16 1.326(15)
N8 C13 1.337(15)
N9 C17 1.313(16)
N9 C20 1.338(16)
N10 C20 1.336(16)
N10 C19 1.372(18)
N11 C21 1.333(16)
N11 C22 1.359(18)
N12 C24 1.321(15)
N12 C21 1.340(15)
C1 C2 1.34(2)
C1 H1 0.9500
C2 C3 1.39(2)
C2 H2 0.9500
C3 H3 0.9500
C4 C5 1.465(17)
C6 C7 1.337(19)
C6 H6 0.9500
C7 C8 1.347(19)
C7 H7 0.9500
C8 H8 0.9500
C9 C10 1.393(18)
C9 H9 0.9500
C10 C11 1.37(2)
C10 H10 0.9500
C11 H11 0.9500
C12 C13 1.501(17)
C14 C15 1.388(18)
C14 H14 0.9500
C15 C16 1.360(17)
C15 H15 0.9500
C16 H16 0.9500
C17 C18 1.38(2)
C17 H17 0.9500
C18 C19 1.32(2)
C18 H18 0.9500
C19 H19 0.9500
C20 C21 1.485(17)
C22 C23 1.31(2)
C22 H22 0.9500
C23 C24 1.393(19)
C23 H23 0.9500
C24 H24 0.9500
I1 I2 2.9412(13)
I2 I3 2.9119(14)
I4 I5 3.1740(14)
I5 I6 2.7962(15)
O1 N13 1.192(19)
O2 N13 1.209(19)
N13 C25 1.44(2)
C25 H25A 0.9800
C25 H25B 0.9800
C25 H25C 0.9800

loop_
_geom_hbond_atom_site_label_D
_geom_hbond_atom_site_label_H
_geom_hbond_atom_site_label_A
_geom_hbond_distance_DH
_geom_hbond_distance_HA
_geom_hbond_distance_DA
_geom_hbond_angle_DHA
_geom_hbond_site_symmetry_A
C1 H1 N11 0.95 2.50 3.348(19) 148.9 2_656
C6 H6 I4 0.95 3.01 3.920(14) 162.0 1_655
C8 H8 I5 0.95 2.98 3.646(13) 128.6 2_666
C9 H9 N3 0.95 2.52 3.352(17) 146.0 2_666
C14 H14 I4 0.95 2.94 3.834(12) 158.2 1_646
C16 H16 O2 0.95 2.60 3.171(18) 119.3 2_656
C22 H22 I4 0.95 3.03 3.924(15) 156.5 1_645
C23 H23 O2 0.95 2.35 3.252(19) 157.8 1_655
C24 H24 I1 0.95 2.96 3.755(13) 141.6 .

loop_
_geom_torsion_atom_site_label_1
_geom_torsion_atom_site_label_2
_geom_torsion_atom_site_label_3
_geom_torsion_atom_site_label_4
_geom_torsion
N4 Mn1 N1 C4 -5.0(8)
N5 Mn1 N1 C4 86.3(9)
N12 Mn1 N1 C4 -99.9(9)
N9 Mn1 N1 C4 -173.7(9)
N8 Mn1 N1 C4 17.3(19)
N4 Mn1 N1 C1 170.6(10)
N5 Mn1 N1 C1 -98.1(10)
N12 Mn1 N1 C1 75.7(10)
N9 Mn1 N1 C1 1.9(10)
N8 Mn1 N1 C1 -167.1(11)
N5 Mn1 N4 C5 -93.6(8)
N12 Mn1 N4 C5 99.9(8)
N1 Mn1 N4 C5 7.6(8)
N9 Mn1 N4 C5 69(2)
N8 Mn1 N4 C5 -166.6(8)
N5 Mn1 N4 C8 80.2(11)
N12 Mn1 N4 C8 -86.3(11)
N1 Mn1 N4 C8 -178.6(11)
N9 Mn1 N4 C8 -116.8(17)
N8 Mn1 N4 C8 7.2(11)
N4 Mn1 N5 C9 81.2(11)
N12 Mn1 N5 C9 -150.8(13)
N1 Mn1 N5 C9 7.7(11)
N9 Mn1 N5 C9 -95.1(11)
N8 Mn1 N5 C9 172.6(12)
N4 Mn1 N5 C12 -95.8(9)
N12 Mn1 N5 C12 32.2(18)
N1 Mn1 N5 C12 -169.3(9)
N9 Mn1 N5 C12 87.9(10)
N8 Mn1 N5 C12 -4.3(9)
N4 Mn1 N8 C16 -82.7(11)
N5 Mn1 N8 C16 -176.8(11)
N12 Mn1 N8 C16 13.3(11)
N1 Mn1 N8 C16 -104.0(16)
N9 Mn1 N8 C16 86.8(11)
N4 Mn1 N8 C13 100.1(9)
N5 Mn1 N8 C13 6.0(9)
N12 Mn1 N8 C13 -163.9(9)
N1 Mn1 N8 C13 78.8(17)
N9 Mn1 N8 C13 -90.3(9)
N4 Mn1 N9 C17 -152.3(15)
N5 Mn1 N9 C17 10.6(11)
N12 Mn1 N9 C17 175.9(11)
N1 Mn1 N9 C17 -93.2(11)
N8 Mn1 N9 C17 83.8(11)
N4 Mn1 N9 C20 27(2)
N5 Mn1 N9 C20 -170.3(8)
N12 Mn1 N9 C20 -5.0(8)
N1 Mn1 N9 C20 85.9(9)
N8 Mn1 N9 C20 -97.0(9)
N4 Mn1 N12 C24 9.5(11)
N5 Mn1 N12 C24 -118.4(14)
N1 Mn1 N12 C24 82.6(11)
N9 Mn1 N12 C24 -177.2(11)
N8 Mn1 N12 C24 -83.7(11)
N4 Mn1 N12 C21 -168.7(9)
N5 Mn1 N12 C21 63.4(16)
N1 Mn1 N12 C21 -95.6(9)
N9 Mn1 N12 C21 4.6(8)
N8 Mn1 N12 C21 98.2(9)
C4 N1 C1 C2 -0.7(18)
Mn1 N1 C1 C2 -176.3(10)
N1 C1 C2 C3 -3(2)
C4 N2 C3 C2 -4(2)
C1 C2 C3 N2 5(2)
C3 N2 C4 N1 0(2)
C3 N2 C4 C5 176.1(12)
C1 N1 C4 N2 2.3(19)
Mn1 N1 C4 N2 178.4(10)
C1 N1 C4 C5 -174.1(10)
Mn1 N1 C4 C5 2.0(14)
C6 N3 C5 N4 2.8(19)
C6 N3 C5 C4 -177.5(12)
C8 N4 C5 N3 -4.2(18)
Mn1 N4 C5 N3 170.3(9)
C8 N4 C5 C4 176.1(11)
Mn1 N4 C5 C4 -9.3(13)
N2 C4 C5 N3 8.5(18)
N1 C4 C5 N3 -174.9(11)
N2 C4 C5 N4 -171.8(11)
N1 C4 C5 N4 4.8(16)
C5 N3 C6 C7 -1(2)
N3 C6 C7 C8 0(2)
C6 C7 C8 N4 -2(2)
C5 N4 C8 C7 3.7(19)
Mn1 N4 C8 C7 -170.2(11)
C12 N5 C9 C10 -2(2)
Mn1 N5 C9 C10 -178.9(11)
N5 C9 C10 C11 2(2)
C12 N6 C11 C10 0(3)
C9 C10 C11 N6 -1(3)
C11 N6 C12 N5 -1(2)
C11 N6 C12 C13 175.6(14)
C9 N5 C12 N6 1(2)
Mn1 N5 C12 N6 178.6(12)
C9 N5 C12 C13 -174.9(11)
Mn1 N5 C12 C13 2.4(15)
C14 N7 C13 N8 6(2)
C14 N7 C13 C12 -174.4(13)
C16 N8 C13 N7 -4(2)
Mn1 N8 C13 N7 173.2(11)
C16 N8 C13 C12 175.7(12)
Mn1 N8 C13 C12 -6.8(15)
N6 C12 C13 N7 6(2)
N5 C12 C13 N7 -177.1(12)
N6 C12 C13 N8 -173.5(13)
N5 C12 C13 N8 3.0(18)
C13 N7 C14 C15 -5(2)
N7 C14 C15 C16 4(2)
C13 N8 C16 C15 3(2)
Mn1 N8 C16 C15 -174.4(11)
C14 C15 C16 N8 -3(2)
C20 N9 C17 C18 -0.1(19)
Mn1 N9 C17 C18 179.1(11)
N9 C17 C18 C19 -5(2)
C17 C18 C19 N10 6(2)
C20 N10 C19 C18 -2(2)
C19 N10 C20 N9 -3.0(19)
C19 N10 C20 C21 177.0(11)
C17 N9 C20 N10 4.2(19)
Mn1 N9 C20 N10 -175.0(10)
C17 N9 C20 C21 -175.9(11)
Mn1 N9 C20 C21 4.9(14)
C22 N11 C21 N12 2(2)
C22 N11 C21 C20 -175.9(12)
C24 N12 C21 N11 -0.1(19)
Mn1 N12 C21 N11 178.3(10)
C24 N12 C21 C20 177.9(11)
Mn1 N12 C21 C20 -3.7(13)
N10 C20 C21 N11 -2.7(17)
N9 C20 C21 N11 177.3(11)
N10 C20 C21 N12 179.1(11)
N9 C20 C21 N12 -0.8(16)
C21 N11 C22 C23 -4(2)
N11 C22 C23 C24 4(3)
C21 N12 C24 C23 -0.4(19)
Mn1 N12 C24 C23 -178.6(11)
C22 C23 C24 N12 -1(2)
